data_7004112
loop_
_publ_author_name
'Elsegood, Mark R. J.'
'Kelly, Paul F.'
'Reid, Gillian'
'Slawin, Alexandra M. Z.'
'Staniland, Paul M.'

_publ_section_title
;
 Sulfimidation of thioether groups---a versatile method for modifying
 and linking thia/oxa crowns
;
_journal_issue 37
_journal_name_full 'Dalton Transactions'
_journal_page_first 5076
_journal_page_last 5082
_journal_paper_doi 10.1039/b802903b
_journal_year 2008
_chemical_formula_moiety 'C24 H20 B 1-, C8 H18 N O3 S 1+'
_chemical_formula_sum 'C32 H38 B N O3 S'
_chemical_formula_weight 527.50
_chemical_name_systematic
;
?
;
_space_group_IT_number 14
_symmetry_cell_setting monoclinic
_symmetry_space_group_name_Hall '-P 2yn'
_symmetry_space_group_name_H-M 'P 1 21/n 1'
_atom_sites_solution_hydrogens 'geom except NH coords freely refined'
_atom_sites_solution_primary direct
_atom_sites_solution_secondary difmap
_audit_creation_method SHELXL-97
_cell_angle_alpha 90.00
_cell_angle_beta 98.060(4)
_cell_angle_gamma 90.00
_cell_formula_units_Z 4
_cell_length_a 12.9446(3)
_cell_length_b 12.0724(3)
_cell_length_c 18.1166(5)
_cell_measurement_reflns_used 5205
_cell_measurement_temperature 150(2)
_cell_measurement_theta_max 26.22
_cell_measurement_theta_min 2.32
_cell_volume 2803.16(13)
_computing_cell_refinement 'Bruker SAINT'
_computing_data_collection 'Bruker SMART'
_computing_data_reduction 'Bruker SAINT'
_computing_molecular_graphics 'Bruker SHELXTL'
_computing_publication_material 'Bruker SHELXTL and local programs'
_computing_structure_refinement 'SHELXL-97 (Sheldrick, 2008)'
_computing_structure_solution 'SHELXS-97 (Sheldrick, 2008)'
_diffrn_ambient_temperature 150(2)
_diffrn_measured_fraction_theta_full 0.995
_diffrn_measured_fraction_theta_max 0.995
_diffrn_measurement_device_type 'Bruker SMART 1000 CCD diffractometer'
_diffrn_measurement_method '\w rotation with narrow frames'
_diffrn_radiation_monochromator graphite
_diffrn_radiation_source 'sealed tube'
_diffrn_radiation_type MoK\a
_diffrn_radiation_wavelength 0.71073
_diffrn_reflns_av_R_equivalents 0.0260
_diffrn_reflns_av_sigmaI/netI 0.0241
_diffrn_reflns_limit_h_max 18
_diffrn_reflns_limit_h_min -18
_diffrn_reflns_limit_k_max 17
_diffrn_reflns_limit_k_min -17
_diffrn_reflns_limit_l_max 25
_diffrn_reflns_limit_l_min -25
_diffrn_reflns_number 32677
_diffrn_reflns_theta_full 30.56
_diffrn_reflns_theta_max 30.56
_diffrn_reflns_theta_min 1.82
_diffrn_standards_decay_% 0
_diffrn_standards_number 0
_exptl_absorpt_coefficient_mu 0.149
_exptl_absorpt_correction_T_max 0.981
_exptl_absorpt_correction_T_min 0.966
_exptl_absorpt_correction_type multi-scan
_exptl_absorpt_process_details 'SADABS v2007/2, Sheldrick, G.M., (2007)'
_exptl_crystal_colour colourless
_exptl_crystal_density_diffrn 1.250
_exptl_crystal_density_method 'not measured'
_exptl_crystal_description block
_exptl_crystal_F_000 1128
_exptl_crystal_size_max 0.23
_exptl_crystal_size_mid 0.21
_exptl_crystal_size_min 0.13
_refine_diff_density_max 0.524
_refine_diff_density_min -0.303
_refine_diff_density_rms 0.046
_refine_ls_extinction_method none
_refine_ls_goodness_of_fit_ref 1.024
_refine_ls_hydrogen_treatment mixed
_refine_ls_matrix_type full
_refine_ls_number_parameters 368
_refine_ls_number_reflns 8548
_refine_ls_number_restraints 89
_refine_ls_restrained_S_all 1.065
_refine_ls_R_factor_all 0.0551
_refine_ls_R_factor_gt 0.0438
_refine_ls_shift/su_max 0.001
_refine_ls_shift/su_mean 0.000
_refine_ls_structure_factor_coef Fsqd
_refine_ls_weighting_details 'calc w=1/[\s^2^(Fo^2^)+(0.0621P)^2^+0.7336P] where P=(Fo^2^+2Fc^2^)/3'
_refine_ls_weighting_scheme calc
_refine_ls_wR_factor_gt 0.1125
_refine_ls_wR_factor_ref 0.1206
_reflns_number_gt 7029
_reflns_number_total 8548
_reflns_threshold_expression I>2\s(I)
_cod_data_source_file b802903b.txt
_cod_data_source_block '[2a][BPh4]'
_cod_original_cell_volume 2803.16(12)
_cod_original_sg_symbol_H-M P2(1)/n
_cod_database_code 7004112

loop_
_symmetry_equiv_pos_as_xyz
'x, y, z'
'-x+1/2, y+1/2, -z+1/2'
'-x, -y, -z'
'x-1/2, -y-1/2, z-1/2'

loop_
_atom_site_label
_atom_site_type_symbol
_atom_site_fract_x
_atom_site_fract_y
_atom_site_fract_z
_atom_site_U_iso_or_equiv
_atom_site_adp_type
_atom_site_occupancy
_atom_site_symmetry_multiplicity
_atom_site_calc_flag
_atom_site_refinement_flags
_atom_site_disorder_assembly
_atom_site_disorder_group
N1 N 0.67872(10) 0.51862(14) 0.11149(9) 0.0475(3) Uani 1 1 d . . .
H1A H 0.7056(16) 0.5311(17) 0.1562(13) 0.057 Uiso 1 1 d . . .
H1B H 0.7043(17) 0.5503(18) 0.0786(12) 0.057 Uiso 1 1 d . . .
S1 S 0.55219(2) 0.51729(3) 0.094699(16) 0.02647(8) Uani 1 1 d . . .
C1 C 0.52204(13) 0.39573(11) 0.14462(8) 0.0376(3) Uani 1 1 d . . .
H1C H 0.5702 0.3900 0.1920 0.045 Uiso 1 1 calc R . .
H1D H 0.4499 0.4008 0.1566 0.045 Uiso 1 1 calc R . .
C2 C 0.53285(11) 0.29372(11) 0.09694(8) 0.0357(3) Uani 1 1 d . A .
H2A H 0.6039 0.2918 0.0826 0.043 Uiso 1 1 calc R . .
H2B H 0.5238 0.2263 0.1265 0.043 Uiso 1 1 calc R . .
O1 O 0.45867(7) 0.29342(8) 0.03215(6) 0.0380(2) Uani 1 1 d DU . .
C3 C 0.36791(19) 0.22689(19) 0.01707(17) 0.0313(7) Uani 0.514(4) 1 d PDU A 1
H3A H 0.3838 0.1502 0.0345 0.038 Uiso 0.514(4) 1 calc PR A 1
H3B H 0.3444 0.2247 -0.0373 0.038 Uiso 0.514(4) 1 calc PR A 1
C4 C 0.28281(19) 0.27446(19) 0.05650(17) 0.0299(6) Uani 0.514(4) 1 d PDU A 1
H4A H 0.3087 0.2882 0.1098 0.036 Uiso 0.514(4) 1 calc PR A 1
H4B H 0.2223 0.2236 0.0529 0.036 Uiso 0.514(4) 1 calc PR A 1
O2 O 0.25288(8) 0.38287(9) 0.01580(8) 0.0521(3) Uani 1 1 d DU . .
C3X C 0.36610(19) 0.2442(2) 0.06468(17) 0.0302(7) Uani 0.486(4) 1 d PDU A 2
H3C H 0.3751 0.1634 0.0722 0.036 Uiso 0.486(4) 1 calc PR A 2
H3D H 0.3587 0.2793 0.1131 0.036 Uiso 0.486(4) 1 calc PR A 2
C4X C 0.2726(2) 0.2684(2) 0.00801(17) 0.0307(7) Uani 0.486(4) 1 d PDU A 2
H4C H 0.2874 0.2516 -0.0429 0.037 Uiso 0.486(4) 1 calc PR A 2
H4D H 0.2118 0.2238 0.0180 0.037 Uiso 0.486(4) 1 calc PR A 2
C5 C 0.19415(11) 0.43710(14) 0.06607(9) 0.0413(3) Uani 1 1 d . A .
H5A H 0.2040 0.3987 0.1148 0.050 Uiso 1 1 calc R . .
H5B H 0.1190 0.4354 0.0461 0.050 Uiso 1 1 calc R . .
C6 C 0.23073(10) 0.55387(13) 0.07547(8) 0.0359(3) Uani 1 1 d . . .
H6A H 0.2301 0.5897 0.0263 0.043 Uiso 1 1 calc R A .
H6B H 0.1847 0.5966 0.1043 0.043 Uiso 1 1 calc R . .
O3 O 0.33470(8) 0.55016(9) 0.11463(6) 0.0374(2) Uani 1 1 d . A .
C7 C 0.38971(11) 0.65031(11) 0.11206(8) 0.0348(3) Uani 1 1 d . . .
H7A H 0.3585 0.7084 0.1405 0.042 Uiso 1 1 calc R A .
H7B H 0.3871 0.6755 0.0598 0.042 Uiso 1 1 calc R . .
C8 C 0.50108(11) 0.62879(11) 0.14604(7) 0.0327(3) Uani 1 1 d . A .
H8A H 0.5038 0.6078 0.1991 0.039 Uiso 1 1 calc R . .
H8B H 0.5435 0.6965 0.1433 0.039 Uiso 1 1 calc R . .
B1 B 0.51509(10) 0.96022(11) 0.25219(8) 0.0243(2) Uani 1 1 d . . .
C9 C 0.43557(9) 0.95119(9) 0.17321(7) 0.0256(2) Uani 1 1 d . . .
C10 C 0.46884(10) 0.93155(10) 0.10387(7) 0.0270(2) Uani 1 1 d . . .
H10 H 0.5414 0.9230 0.1020 0.032 Uiso 1 1 calc R . .
C11 C 0.39991(11) 0.92402(10) 0.03743(8) 0.0330(3) Uani 1 1 d . . .
H11 H 0.4261 0.9100 -0.0081 0.040 Uiso 1 1 calc R . .
C12 C 0.29367(11) 0.93685(11) 0.03755(9) 0.0380(3) Uani 1 1 d . . .
H12 H 0.2465 0.9324 -0.0075 0.046 Uiso 1 1 calc R . .
C13 C 0.25748(11) 0.95628(11) 0.10491(9) 0.0389(3) Uani 1 1 d . . .
H13 H 0.1848 0.9650 0.1060 0.047 Uiso 1 1 calc R . .
C14 C 0.32629(10) 0.96313(11) 0.17055(8) 0.0337(3) Uani 1 1 d . . .
H14 H 0.2990 0.9764 0.2158 0.040 Uiso 1 1 calc R . .
C15 C 0.49215(9) 1.07495(10) 0.29725(7) 0.0260(2) Uani 1 1 d . . .
C16 C 0.43086(11) 1.16267(11) 0.26463(7) 0.0319(3) Uani 1 1 d . . .
H16 H 0.3977 1.1546 0.2147 0.038 Uiso 1 1 calc R . .
C17 C 0.41635(11) 1.26131(11) 0.30209(8) 0.0359(3) Uani 1 1 d . . .
H17 H 0.3736 1.3181 0.2777 0.043 Uiso 1 1 calc R . .
C18 C 0.46409(11) 1.27648(11) 0.37462(8) 0.0349(3) Uani 1 1 d . . .
H18 H 0.4548 1.3435 0.4004 0.042 Uiso 1 1 calc R . .
C19 C 0.52534(11) 1.19259(12) 0.40883(8) 0.0361(3) Uani 1 1 d . . .
H19 H 0.5589 1.2018 0.4586 0.043 Uiso 1 1 calc R . .
C20 C 0.53833(10) 1.09426(11) 0.37076(8) 0.0318(3) Uani 1 1 d . . .
H20 H 0.5805 1.0377 0.3959 0.038 Uiso 1 1 calc R . .
C21 C 0.63480(9) 0.96485(9) 0.23160(6) 0.0227(2) Uani 1 1 d . . .
C22 C 0.68365(10) 1.06530(10) 0.21744(7) 0.0272(2) Uani 1 1 d . . .
H22 H 0.6507 1.1330 0.2273 0.033 Uiso 1 1 calc R . .
C23 C 0.77889(10) 1.06916(11) 0.18943(7) 0.0299(3) Uani 1 1 d . . .
H23 H 0.8091 1.1387 0.1804 0.036 Uiso 1 1 calc R . .
C24 C 0.82921(10) 0.97236(11) 0.17480(7) 0.0303(3) Uani 1 1 d . . .
H24 H 0.8933 0.9749 0.1549 0.036 Uiso 1 1 calc R . .
C25 C 0.78497(9) 0.87117(11) 0.18958(7) 0.0282(2) Uani 1 1 d . . .
H25 H 0.8192 0.8040 0.1804 0.034 Uiso 1 1 calc R . .
C26 C 0.69022(9) 0.86856(10) 0.21789(6) 0.0240(2) Uani 1 1 d . . .
H26 H 0.6619 0.7987 0.2284 0.029 Uiso 1 1 calc R . .
C27 C 0.50213(10) 0.85140(10) 0.30535(7) 0.0270(2) Uani 1 1 d . . .
C28 C 0.57731(11) 0.82527(11) 0.36665(7) 0.0317(3) Uani 1 1 d . . .
H28 H 0.6382 0.8699 0.3759 0.038 Uiso 1 1 calc R . .
C29 C 0.56658(13) 0.73668(12) 0.41448(8) 0.0383(3) Uani 1 1 d . . .
H29 H 0.6183 0.7238 0.4562 0.046 Uiso 1 1 calc R . .
C30 C 0.48066(14) 0.66757(11) 0.40114(9) 0.0435(4) Uani 1 1 d . . .
H30 H 0.4731 0.6068 0.4333 0.052 Uiso 1 1 calc R . .
C31 C 0.40615(14) 0.68819(12) 0.34050(9) 0.0431(4) Uani 1 1 d . . .
H31 H 0.3476 0.6405 0.3301 0.052 Uiso 1 1 calc R . .
C32 C 0.41647(12) 0.77894(11) 0.29433(8) 0.0338(3) Uani 1 1 d . . .
H32 H 0.3632 0.7923 0.2536 0.041 Uiso 1 1 calc R . .

loop_
_atom_site_aniso_label
_atom_site_aniso_U_11
_atom_site_aniso_U_22
_atom_site_aniso_U_33
_atom_site_aniso_U_23
_atom_site_aniso_U_13
_atom_site_aniso_U_12
N1 0.0312(6) 0.0713(10) 0.0406(7) -0.0155(7) 0.0069(5) -0.0049(6)
S1 0.03145(15) 0.02803(15) 0.01920(13) -0.00180(10) 0.00103(10) -0.00283(11)
C1 0.0547(8) 0.0324(7) 0.0276(6) 0.0073(5) 0.0121(6) 0.0069(6)
C2 0.0411(7) 0.0277(6) 0.0390(7) 0.0073(5) 0.0082(6) 0.0097(5)
O1 0.0290(5) 0.0234(4) 0.0599(6) -0.0027(4) 0.0002(4) -0.0004(4)
C3 0.0342(13) 0.0206(11) 0.0396(17) -0.0023(10) 0.0069(11) -0.0043(9)
C4 0.0280(12) 0.0249(11) 0.0372(17) 0.0025(10) 0.0055(10) -0.0033(9)
O2 0.0325(5) 0.0272(5) 0.1003(10) -0.0051(6) 0.0222(6) 0.0015(4)
C3X 0.0359(14) 0.0216(11) 0.0332(16) 0.0047(10) 0.0059(11) -0.0050(10)
C4X 0.0345(13) 0.0267(12) 0.0306(16) -0.0054(10) 0.0035(11) -0.0057(10)
C5 0.0282(6) 0.0474(8) 0.0495(8) 0.0067(7) 0.0096(6) -0.0036(6)
C6 0.0254(6) 0.0410(7) 0.0413(7) -0.0024(6) 0.0051(5) 0.0052(5)
O3 0.0301(5) 0.0367(5) 0.0434(5) 0.0081(4) -0.0012(4) -0.0034(4)
C7 0.0382(7) 0.0261(6) 0.0393(7) -0.0063(5) 0.0023(6) 0.0015(5)
C8 0.0358(6) 0.0299(6) 0.0312(6) -0.0106(5) 0.0010(5) -0.0044(5)
B1 0.0258(6) 0.0216(6) 0.0273(6) -0.0004(5) 0.0097(5) -0.0003(5)
C9 0.0264(5) 0.0186(5) 0.0327(6) 0.0007(4) 0.0074(4) -0.0018(4)
C10 0.0300(6) 0.0216(5) 0.0297(6) 0.0018(4) 0.0049(5) -0.0008(4)
C11 0.0424(7) 0.0236(6) 0.0316(6) 0.0028(5) 0.0002(5) -0.0033(5)
C12 0.0391(7) 0.0235(6) 0.0470(8) 0.0022(5) -0.0095(6) -0.0064(5)
C13 0.0256(6) 0.0261(6) 0.0631(10) 0.0003(6) -0.0002(6) -0.0045(5)
C14 0.0280(6) 0.0276(6) 0.0472(8) -0.0021(5) 0.0114(5) -0.0036(5)
C15 0.0275(5) 0.0218(5) 0.0316(6) -0.0009(4) 0.0145(5) -0.0014(4)
C16 0.0399(7) 0.0256(6) 0.0318(6) 0.0024(5) 0.0110(5) 0.0029(5)
C17 0.0430(7) 0.0232(6) 0.0438(7) 0.0036(5) 0.0143(6) 0.0069(5)
C18 0.0373(7) 0.0255(6) 0.0451(7) -0.0080(5) 0.0170(6) 0.0021(5)
C19 0.0363(7) 0.0353(7) 0.0375(7) -0.0100(6) 0.0081(5) 0.0043(5)
C20 0.0318(6) 0.0293(6) 0.0351(6) -0.0042(5) 0.0075(5) 0.0062(5)
C21 0.0250(5) 0.0231(5) 0.0205(5) -0.0014(4) 0.0046(4) -0.0013(4)
C22 0.0319(6) 0.0231(5) 0.0279(6) 0.0005(4) 0.0083(5) -0.0012(4)
C23 0.0319(6) 0.0301(6) 0.0287(6) 0.0021(5) 0.0075(5) -0.0068(5)
C24 0.0236(5) 0.0396(7) 0.0289(6) 0.0007(5) 0.0074(4) -0.0020(5)
C25 0.0251(5) 0.0310(6) 0.0289(6) -0.0038(5) 0.0047(4) 0.0027(5)
C26 0.0250(5) 0.0235(5) 0.0236(5) -0.0024(4) 0.0037(4) -0.0016(4)
C27 0.0354(6) 0.0209(5) 0.0281(6) -0.0023(4) 0.0160(5) 0.0020(4)
C28 0.0399(7) 0.0248(6) 0.0337(6) 0.0020(5) 0.0166(5) 0.0056(5)
C29 0.0531(8) 0.0309(6) 0.0347(7) 0.0063(5) 0.0199(6) 0.0138(6)
C30 0.0710(10) 0.0238(6) 0.0424(8) 0.0064(5) 0.0314(7) 0.0043(6)
C31 0.0634(10) 0.0273(6) 0.0436(8) -0.0028(6) 0.0252(7) -0.0120(6)
C32 0.0474(8) 0.0259(6) 0.0318(6) -0.0040(5) 0.0178(6) -0.0066(5)

loop_
_atom_type_symbol
_atom_type_description
_atom_type_scat_dispersion_real
_atom_type_scat_dispersion_imag
_atom_type_scat_source
C C 0.0033 0.0016 'International Tables Vol C Tables 4.2.6.8 and 6.1.1.4'
H H 0.0000 0.0000 'International Tables Vol C Tables 4.2.6.8 and 6.1.1.4'
B B 0.0013 0.0007 'International Tables Vol C Tables 4.2.6.8 and 6.1.1.4'
N N 0.0061 0.0033 'International Tables Vol C Tables 4.2.6.8 and 6.1.1.4'
O O 0.0106 0.0060 'International Tables Vol C Tables 4.2.6.8 and 6.1.1.4'
S S 0.1246 0.1234 'International Tables Vol C Tables 4.2.6.8 and 6.1.1.4'

loop_
_geom_angle_atom_site_label_1
_geom_angle_atom_site_label_2
_geom_angle_atom_site_label_3
_geom_angle
_geom_angle_site_symmetry_1
_geom_angle_site_symmetry_3
_geom_angle_publ_flag
N1 S1 C1 101.45(9) . . ?
N1 S1 C8 109.13(7) . . ?
C1 S1 C8 103.16(7) . . ?
C2 C1 S1 109.38(9) . . ?
O1 C2 C1 111.64(11) . . ?
C2 O1 C3 127.72(16) . . ?
C2 O1 C3X 99.18(14) . . ?
O1 C3 C4 109.5(2) . . ?
C3 C4 O2 104.5(2) . . ?
C4X O2 C5 129.17(17) . . ?
C5 O2 C4 101.97(15) . . ?
C4X C3X O1 105.2(2) . . ?
O2 C4X C3X 105.1(2) . . ?
O2 C5 C6 108.57(12) . . ?
O3 C6 C5 106.79(12) . . ?
C7 O3 C6 113.69(11) . . ?
O3 C7 C8 107.31(11) . . ?
C7 C8 S1 108.36(9) . . ?
C9 B1 C21 107.43(9) . . ?
C9 B1 C27 110.62(10) . . ?
C21 B1 C27 109.59(10) . . ?
C9 B1 C15 110.54(10) . . ?
C21 B1 C15 108.86(9) . . ?
C27 B1 C15 109.76(9) . . ?
C10 C9 C14 114.65(12) . . ?
C10 C9 B1 123.81(11) . . ?
C14 C9 B1 121.55(11) . . ?
C11 C10 C9 122.88(12) . . ?
C12 C11 C10 120.40(13) . . ?
C11 C12 C13 118.58(13) . . ?
C14 C13 C12 120.65(13) . . ?
C13 C14 C9 122.85(13) . . ?
C20 C15 C16 114.56(11) . . ?
C20 C15 B1 121.73(11) . . ?
C16 C15 B1 123.62(11) . . ?
C17 C16 C15 123.07(13) . . ?
C18 C17 C16 120.12(13) . . ?
C19 C18 C17 118.81(12) . . ?
C18 C19 C20 120.29(13) . . ?
C19 C20 C15 123.15(12) . . ?
C26 C21 C22 115.26(10) . . ?
C26 C21 B1 122.15(10) . . ?
C22 C21 B1 122.15(10) . . ?
C23 C22 C21 122.43(11) . . ?
C24 C23 C22 120.33(11) . . ?
C23 C24 C25 119.20(11) . . ?
C24 C25 C26 119.85(11) . . ?
C25 C26 C21 122.88(11) . . ?
C32 C27 C28 114.70(12) . . ?
C32 C27 B1 123.73(12) . . ?
C28 C27 B1 121.57(11) . . ?
C29 C28 C27 122.97(14) . . ?
C30 C29 C28 120.06(14) . . ?
C31 C30 C29 119.03(13) . . ?
C30 C31 C32 120.26(14) . . ?
C31 C32 C27 122.92(14) . . ?

loop_
_geom_bond_atom_site_label_1
_geom_bond_atom_site_label_2
_geom_bond_distance
_geom_bond_site_symmetry_2
_geom_bond_publ_flag
N1 S1 1.6235(14) . ?
S1 C1 1.7952(14) . ?
S1 C8 1.8130(13) . ?
C1 C2 1.5219(19) . ?
C2 O1 1.4085(17) . ?
O1 C3 1.418(2) . ?
O1 C3X 1.528(3) . ?
C3 C4 1.508(3) . ?
C4 O2 1.525(3) . ?
O2 C4X 1.416(3) . ?
O2 C5 1.4248(19) . ?
C3X C4X 1.502(4) . ?
C5 C6 1.489(2) . ?
C6 O3 1.4314(16) . ?
O3 C7 1.4072(17) . ?
C7 C8 1.5087(19) . ?
B1 C9 1.6449(18) . ?
B1 C21 1.6449(17) . ?
B1 C27 1.6514(18) . ?
B1 C15 1.6555(17) . ?
C9 C10 1.4041(17) . ?
C9 C14 1.4159(17) . ?
C10 C11 1.3971(18) . ?
C11 C12 1.384(2) . ?
C12 C13 1.387(2) . ?
C13 C14 1.385(2) . ?
C15 C20 1.4006(18) . ?
C15 C16 1.4031(18) . ?
C16 C17 1.3962(18) . ?
C17 C18 1.384(2) . ?
C18 C19 1.379(2) . ?
C19 C20 1.3949(18) . ?
C21 C26 1.4063(16) . ?
C21 C22 1.4077(16) . ?
C22 C23 1.3982(17) . ?
C23 C24 1.3815(19) . ?
C24 C25 1.3910(18) . ?
C25 C26 1.3946(16) . ?
C27 C32 1.4044(18) . ?
C27 C28 1.4060(19) . ?
C28 C29 1.3956(18) . ?
C29 C30 1.384(2) . ?
C30 C31 1.379(2) . ?
C31 C32 1.3961(19) . ?

loop_
_geom_hbond_atom_site_label_D
_geom_hbond_atom_site_label_H
_geom_hbond_atom_site_label_A
_geom_hbond_distance_DH
_geom_hbond_distance_HA
_geom_hbond_distance_DA
_geom_hbond_angle_DHA
_geom_hbond_site_symmetry_A
N1 H1B O2 0.82(2) 2.04(2) 2.844(2) 170(2) 3_665

loop_
_geom_torsion_atom_site_label_1
_geom_torsion_atom_site_label_2
_geom_torsion_atom_site_label_3
_geom_torsion_atom_site_label_4
_geom_torsion
_geom_torsion_site_symmetry_1
_geom_torsion_site_symmetry_2
_geom_torsion_site_symmetry_3
_geom_torsion_site_symmetry_4
_geom_torsion_publ_flag
N1 S1 C1 C2 -82.41(12) . . . . ?
C8 S1 C1 C2 164.60(10) . . . . ?
S1 C1 C2 O1 -65.10(14) . . . . ?
C1 C2 O1 C3 -105.99(18) . . . . ?
C1 C2 O1 C3X -83.58(15) . . . . ?
C2 O1 C3 C4 79.0(2) . . . . ?
C3X O1 C3 C4 38.0(2) . . . . ?
O1 C3 C4 O2 68.9(3) . . . . ?
C3 C4 O2 C4X 47.9(2) . . . . ?
C3 C4 O2 C5 -165.39(18) . . . . ?
C2 O1 C3X C4X 164.32(18) . . . . ?
C3 O1 C3X C4X -47.4(2) . . . . ?
C5 O2 C4X C3X -85.3(2) . . . . ?
C4 O2 C4X C3X -41.5(2) . . . . ?
O1 C3X C4X O2 -74.6(3) . . . . ?
C4X O2 C5 C6 156.79(18) . . . . ?
C4 O2 C5 C6 133.28(15) . . . . ?
O2 C5 C6 O3 -68.11(15) . . . . ?
C5 C6 O3 C7 165.21(12) . . . . ?
C6 O3 C7 C8 -172.30(11) . . . . ?
O3 C7 C8 S1 57.13(13) . . . . ?
N1 S1 C8 C7 161.99(11) . . . . ?
C1 S1 C8 C7 -90.73(11) . . . . ?
C21 B1 C9 C10 10.00(15) . . . . ?
C27 B1 C9 C10 -109.58(12) . . . . ?
C15 B1 C9 C10 128.64(11) . . . . ?
C21 B1 C9 C14 -169.91(10) . . . . ?
C27 B1 C9 C14 70.51(13) . . . . ?
C15 B1 C9 C14 -51.27(14) . . . . ?
C14 C9 C10 C11 -0.17(17) . . . . ?
B1 C9 C10 C11 179.91(11) . . . . ?
C9 C10 C11 C12 0.52(19) . . . . ?
C10 C11 C12 C13 -0.55(19) . . . . ?
C11 C12 C13 C14 0.3(2) . . . . ?
C12 C13 C14 C9 0.1(2) . . . . ?
C10 C9 C14 C13 -0.13(18) . . . . ?
B1 C9 C14 C13 179.79(12) . . . . ?
C9 B1 C15 C20 170.33(11) . . . . ?
C21 B1 C15 C20 -71.90(14) . . . . ?
C27 B1 C15 C20 48.04(15) . . . . ?
C9 B1 C15 C16 -13.45(15) . . . . ?
C21 B1 C15 C16 104.32(13) . . . . ?
C27 B1 C15 C16 -135.74(12) . . . . ?
C20 C15 C16 C17 -0.23(18) . . . . ?
B1 C15 C16 C17 -176.70(12) . . . . ?
C15 C16 C17 C18 0.5(2) . . . . ?
C16 C17 C18 C19 -0.3(2) . . . . ?
C17 C18 C19 C20 -0.2(2) . . . . ?
C18 C19 C20 C15 0.5(2) . . . . ?
C16 C15 C20 C19 -0.28(19) . . . . ?
B1 C15 C20 C19 176.26(12) . . . . ?
C9 B1 C21 C26 -83.23(13) . . . . ?
C27 B1 C21 C26 37.01(15) . . . . ?
C15 B1 C21 C26 157.05(11) . . . . ?
C9 B1 C21 C22 88.69(13) . . . . ?
C27 B1 C21 C22 -151.07(11) . . . . ?
C15 B1 C21 C22 -31.03(15) . . . . ?
C26 C21 C22 C23 1.99(18) . . . . ?
B1 C21 C22 C23 -170.44(11) . . . . ?
C21 C22 C23 C24 -0.3(2) . . . . ?
C22 C23 C24 C25 -1.20(19) . . . . ?
C23 C24 C25 C26 0.84(19) . . . . ?
C24 C25 C26 C21 1.02(19) . . . . ?
C22 C21 C26 C25 -2.37(17) . . . . ?
B1 C21 C26 C25 170.07(11) . . . . ?
C9 B1 C27 C32 -16.60(15) . . . . ?
C21 B1 C27 C32 -134.87(12) . . . . ?
C15 B1 C27 C32 105.64(13) . . . . ?
C9 B1 C27 C28 164.18(10) . . . . ?
C21 B1 C27 C28 45.91(14) . . . . ?
C15 B1 C27 C28 -73.58(13) . . . . ?
C32 C27 C28 C29 -2.04(17) . . . . ?
B1 C27 C28 C29 177.25(11) . . . . ?
C27 C28 C29 C30 2.23(19) . . . . ?
C28 C29 C30 C31 -0.4(2) . . . . ?
C29 C30 C31 C32 -1.3(2) . . . . ?
C30 C31 C32 C27 1.5(2) . . . . ?
C28 C27 C32 C31 0.19(18) . . . . ?
B1 C27 C32 C31 -179.08(12) . . . . ?
